data_4068618
loop_
_publ_author_name
'Zhang, Xiaoming'
'Liu, Bin'
'Liu, Ailing'
'Xie, Weilong'
'Chen, Wanzhi'

_publ_section_title
;
 Steric Bulkiness-Dependent Structural Diversity in Nickel(II) Complexes
 of N-Heterocyclic Carbenes: Synthesis and Structural Characterization of
 Tetra-, Penta-, and Hexacoordinate Nickel Complexes
;
_journal_issue 5
_journal_name_full Organometallics
_journal_page_first 1336
_journal_paper_doi 10.1021/om800982r
_journal_volume 28
_journal_year 2009
_chemical_formula_sum 'C33 H42 F12 N12 Ni P2'
_chemical_formula_weight 955.44
_chemical_name_systematic
; 
 ? 
;
_space_group_IT_number 14
_symmetry_cell_setting monoclinic
_symmetry_space_group_name_Hall '-P 2ybc'
_symmetry_space_group_name_H-M 'P 1 21/c 1'
_atom_sites_solution_hydrogens geom
_atom_sites_solution_primary direct
_atom_sites_solution_secondary difmap
_audit_creation_method SHELXL-97
_cell_angle_alpha 90.00
_cell_angle_beta 104.389(2)
_cell_angle_gamma 90.00
_cell_formula_units_Z 4
_cell_length_a 11.2160(11)
_cell_length_b 21.506(2)
_cell_length_c 18.2667(17)
_cell_measurement_temperature 298(2)
_cell_volume 4267.9(7)
_computing_structure_refinement 'SHELXL-97 (Sheldrick, 1997)'
_computing_structure_solution 'SHELXS-97 (Sheldrick, 1990)'
_diffrn_ambient_temperature 298(2)
_diffrn_measured_fraction_theta_full 0.999
_diffrn_measured_fraction_theta_max 0.999
_diffrn_radiation_monochromator graphite
_diffrn_radiation_source 'fine-focus sealed tube'
_diffrn_radiation_type MoK\a
_diffrn_radiation_wavelength 0.71073
_diffrn_reflns_av_R_equivalents 0.0479
_diffrn_reflns_av_sigmaI/netI 0.0692
_diffrn_reflns_limit_h_max 13
_diffrn_reflns_limit_h_min -12
_diffrn_reflns_limit_k_max 24
_diffrn_reflns_limit_k_min -25
_diffrn_reflns_limit_l_max 10
_diffrn_reflns_limit_l_min -21
_diffrn_reflns_number 21358
_diffrn_reflns_theta_full 25.01
_diffrn_reflns_theta_max 25.01
_diffrn_reflns_theta_min 1.87
_exptl_absorpt_coefficient_mu 0.623
_exptl_absorpt_correction_type none
_exptl_crystal_density_diffrn 1.487
_exptl_crystal_density_method 'not measured'
_exptl_crystal_F_000 1960
_exptl_crystal_size_max 0.21
_exptl_crystal_size_mid 0.35
_exptl_crystal_size_min 0.40
_refine_diff_density_max 0.306
_refine_diff_density_min -0.192
_refine_diff_density_rms 0.042
_refine_ls_extinction_method none
_refine_ls_goodness_of_fit_ref 0.920
_refine_ls_hydrogen_treatment constr
_refine_ls_matrix_type full
_refine_ls_number_parameters 672
_refine_ls_number_reflns 7521
_refine_ls_number_restraints 4
_refine_ls_restrained_S_all 0.929
_refine_ls_R_factor_all 0.1164
_refine_ls_R_factor_gt 0.0488
_refine_ls_shift/su_max 0.000
_refine_ls_shift/su_mean 0.000
_refine_ls_structure_factor_coef Fsqd
_refine_ls_weighting_details 'calc w=1/[\s^2^(Fo^2^)+(0.0666P)^2^+0.0000P] where P=(Fo^2^+2Fc^2^)/3'
_refine_ls_weighting_scheme calc
_refine_ls_wR_factor_gt 0.1106
_refine_ls_wR_factor_ref 0.1386
_reflns_number_gt 3626
_reflns_number_total 7521
_reflns_threshold_expression >2sigma(I)
_cod_data_source_file om800982r_si_002.cif
_cod_data_source_block 080425b
_cod_depositor_comments
;
The following automatic conversions were performed:

'_symmetry_cell_setting' value 'Monoclinic' changed to 'monoclinic'
according to /home/saulius/struct/CIF-dictionaries/cif_core.dic
dictionary named 'cif_core.dic' version 2.4.2 from 2011-04-26.

Automatic conversion script
Id: cif_fix_values 1715 2011-07-08 13:25:40Z adriana 
;
_cod_original_sg_symbol_H-M 'P2(1)/c  '
_cod_database_code 4068618

loop_
_symmetry_equiv_pos_as_xyz
'x, y, z'
'-x, y+1/2, -z+1/2'
'-x, -y, -z'
'x, -y-1/2, z-1/2'

loop_
_atom_site_label
_atom_site_type_symbol
_atom_site_fract_x
_atom_site_fract_y
_atom_site_fract_z
_atom_site_U_iso_or_equiv
_atom_site_adp_type
_atom_site_occupancy
_atom_site_symmetry_multiplicity
_atom_site_calc_flag
_atom_site_refinement_flags
_atom_site_disorder_assembly
_atom_site_disorder_group
Ni1 Ni 0.31614(4) 0.41633(2) 0.69838(3) 0.0634(2) Uani 1 1 d . . .
P1 P 0.16110(12) 0.69774(6) 0.93526(8) 0.0824(4) Uani 1 1 d . . .
P2 P 0.22171(15) 0.48628(8) 0.36233(14) 0.1215(6) Uani 1 1 d . . .
F1 F 0.0588(4) 0.6685(2) 0.8721(3) 0.1928(19) Uani 1 1 d . A .
F2 F 0.2692(4) 0.72638(18) 0.9941(3) 0.1842(17) Uani 1 1 d . A .
F3 F 0.1658(11) 0.6370(5) 0.9739(8) 0.148(5) Uani 0.626(18) 1 d P A 1
F4 F 0.0559(12) 0.7190(6) 0.9690(10) 0.181(7) Uani 0.626(18) 1 d P A 1
F5 F 0.1607(12) 0.7650(4) 0.8987(6) 0.156(5) Uani 0.626(18) 1 d P A 1
F6 F 0.2708(9) 0.6805(6) 0.9012(11) 0.177(6) Uani 0.626(18) 1 d P A 1
F7 F 0.250(3) 0.4819(17) 0.2896(16) 0.47(2) Uani 0.566(12) 1 d P B 1
F8 F 0.3324(8) 0.5341(4) 0.3841(10) 0.147(5) Uani 0.566(12) 1 d P B 1
F9 F 0.1705(9) 0.5010(5) 0.4371(4) 0.144(4) Uani 0.566(12) 1 d P B 1
F10 F 0.1325(9) 0.4276(4) 0.3415(6) 0.139(4) Uani 0.566(12) 1 d P B 1
F3' F 0.136(3) 0.6884(18) 1.0100(12) 0.271(15) Uani 0.374(18) 1 d P A 2
F4' F 0.087(2) 0.7545(13) 0.925(2) 0.264(19) Uani 0.374(18) 1 d P A 2
F5' F 0.195(3) 0.7009(9) 0.8641(6) 0.171(10) Uani 0.374(18) 1 d P A 2
F6' F 0.227(2) 0.6310(8) 0.9470(15) 0.165(11) Uani 0.374(18) 1 d P A 2
F7' F 0.239(3) 0.4455(6) 0.2975(12) 0.248(14) Uani 0.434(12) 1 d P B 2
F8' F 0.3221(13) 0.4934(19) 0.3195(11) 0.274(17) Uani 0.434(12) 1 d P B 2
F9' F 0.249(3) 0.5417(7) 0.4070(9) 0.218(9) Uani 0.434(12) 1 d P B 2
F10' F 0.0969(9) 0.4655(7) 0.3640(11) 0.176(7) Uani 0.434(12) 1 d P B 2
F11 F 0.1347(4) 0.5329(2) 0.3131(3) 0.1882(18) Uani 1 1 d . B .
F12 F 0.3061(3) 0.43927(17) 0.4207(2) 0.1616(14) Uani 1 1 d . B .
N1 N 0.3380(3) 0.34087(14) 0.58181(18) 0.0621(8) Uani 1 1 d . . .
N2 N 0.5189(3) 0.33746(15) 0.6538(2) 0.0754(10) Uani 1 1 d . . .
N3 N 0.1866(3) 0.40179(14) 0.60433(17) 0.0589(8) Uani 1 1 d . . .
N4 N 0.1465(3) 0.33650(16) 0.4953(2) 0.0828(10) Uani 1 1 d . . .
N5 N 0.2311(3) 0.54057(15) 0.7114(2) 0.0683(9) Uani 1 1 d . . .
N6 N 0.1599(3) 0.48363(16) 0.7862(2) 0.0710(9) Uani 1 1 d . . .
N7 N 0.3567(3) 0.51629(16) 0.6328(2) 0.0729(9) Uani 1 1 d . . .
N8 N 0.2782(4) 0.61841(19) 0.6365(2) 0.0917(12) Uani 1 1 d . . .
N9 N 0.4151(3) 0.34836(15) 0.83436(18) 0.0685(9) Uani 1 1 d . . .
N10 N 0.5073(3) 0.43632(16) 0.8392(2) 0.0762(10) Uani 1 1 d . . .
N11 N 0.2475(3) 0.30570(15) 0.7483(2) 0.0778(10) Uani 1 1 d . . .
N12 N 0.3586(4) 0.24768(18) 0.8529(2) 0.1000(12) Uani 1 1 d . . .
C1 C 0.4069(4) 0.36229(17) 0.6490(2) 0.0629(10) Uani 1 1 d . . .
C2 C 0.5173(4) 0.3007(2) 0.5904(3) 0.0843(13) Uani 1 1 d . . .
H2 H 0.5836 0.2788 0.5813 0.101 Uiso 1 1 calc R . .
C3 C 0.4056(4) 0.30281(19) 0.5459(3) 0.0798(13) Uani 1 1 d . . .
H3 H 0.3775 0.2828 0.4997 0.096 Uiso 1 1 calc R . .
C4 C 0.2161(4) 0.35958(18) 0.5578(2) 0.0603(10) Uani 1 1 d . . .
C5 C 0.0317(5) 0.3575(2) 0.4775(3) 0.0982(15) Uani 1 1 d . . .
H5 H -0.0218 0.3429 0.4335 0.118 Uiso 1 1 calc R . .
C6 C -0.0113(4) 0.3993(2) 0.5204(3) 0.0976(16) Uani 1 1 d . . .
H6 H -0.0927 0.4127 0.5070 0.117 Uiso 1 1 calc R . .
C7 C 0.0695(4) 0.42104(19) 0.5841(2) 0.0749(12) Uani 1 1 d . . .
H7 H 0.0423 0.4500 0.6142 0.090 Uiso 1 1 calc R . .
C8 C 0.6310(4) 0.3480(2) 0.7129(3) 0.1100(17) Uani 1 1 d . C .
H8A H 0.6919 0.3664 0.6900 0.132 Uiso 1 1 calc R . .
H8B H 0.6131 0.3780 0.7483 0.132 Uiso 1 1 calc R . .
C9 C 0.6841(5) 0.2940(3) 0.7543(4) 0.146(2) Uani 1 1 d . . .
H9A H 0.7118 0.2685 0.7180 0.175 Uiso 0.44(4) 1 calc PR C 1
H9B H 0.6152 0.2719 0.7654 0.175 Uiso 0.44(4) 1 calc PR C 1
H9C H 0.6817 0.2577 0.7224 0.175 Uiso 0.56(4) 1 d PR C 2
H9D H 0.6414 0.2843 0.7930 0.175 Uiso 0.56(4) 1 d PR C 2
C10 C 0.781(3) 0.2901(17) 0.8227(15) 0.102(9) Uani 0.44(4) 1 d P C 1
H10A H 0.7767 0.2506 0.8477 0.122 Uiso 0.44(4) 1 calc PR C 1
H10B H 0.7729 0.3233 0.8570 0.122 Uiso 0.44(4) 1 calc PR C 1
C11 C 0.903(3) 0.296(2) 0.801(2) 0.148(12) Uani 0.44(4) 1 d P C 1
H11A H 0.9116 0.2617 0.7689 0.221 Uiso 0.44(4) 1 calc PR C 1
H11B H 0.9693 0.2946 0.8462 0.221 Uiso 0.44(4) 1 calc PR C 1
H11C H 0.9054 0.3343 0.7753 0.221 Uiso 0.44(4) 1 calc PR C 1
C10' C 0.8219(18) 0.3184(14) 0.8018(13) 0.109(5) Uani 0.56(4) 1 d P C 2
H10C H 0.8606 0.3432 0.7698 0.131 Uiso 0.56(4) 1 calc PR C 2
H10D H 0.8161 0.3430 0.8453 0.131 Uiso 0.56(4) 1 calc PR C 2
C11' C 0.891(2) 0.2615(12) 0.8253(13) 0.138(7) Uani 0.56(4) 1 d P C 2
H11D H 0.8448 0.2348 0.8503 0.207 Uiso 0.56(4) 1 calc PR C 2
H11E H 0.9685 0.2715 0.8594 0.207 Uiso 0.56(4) 1 calc PR C 2
H11F H 0.9050 0.2407 0.7817 0.207 Uiso 0.56(4) 1 calc PR C 2
C12 C 0.2289(3) 0.48031(17) 0.7359(2) 0.0601(10) Uani 1 1 d . . .
C13 C 0.1203(4) 0.5437(2) 0.7931(3) 0.0915(14) Uani 1 1 d . . .
H13 H 0.0713 0.5566 0.8245 0.110 Uiso 1 1 calc R . .
C14 C 0.1647(4) 0.5799(2) 0.7470(3) 0.0886(14) Uani 1 1 d . . .
H14 H 0.1537 0.6225 0.7400 0.106 Uiso 1 1 calc R . .
C15 C 0.2920(4) 0.5596(2) 0.6562(3) 0.0674(11) Uani 1 1 d . . .
C16 C 0.3386(6) 0.6355(3) 0.5862(4) 0.1062(18) Uani 1 1 d . . .
H16 H 0.3337 0.6768 0.5704 0.127 Uiso 1 1 calc R . .
C17 C 0.4079(5) 0.5953(3) 0.5565(3) 0.1044(17) Uani 1 1 d . . .
H17 H 0.4493 0.6082 0.5209 0.125 Uiso 1 1 calc R . .
C18 C 0.4139(4) 0.5346(3) 0.5814(3) 0.0923(14) Uani 1 1 d . . .
H18 H 0.4594 0.5059 0.5615 0.111 Uiso 1 1 calc R . .
C19 C 0.1261(5) 0.4318(2) 0.8281(3) 0.0918(14) Uani 1 1 d . D .
H19A H 0.1524 0.3932 0.8095 0.110 Uiso 1 1 calc R . .
H19B H 0.0372 0.4304 0.8196 0.110 Uiso 1 1 calc R . .
C20 C 0.1847(7) 0.4373(4) 0.9132(4) 0.159(3) Uani 1 1 d . . .
H20A H 0.2720 0.4285 0.9222 0.191 Uiso 0.516(12) 1 calc PR D 1
H20B H 0.1765 0.4800 0.9284 0.191 Uiso 0.516(12) 1 calc PR D 1
H20C H 0.1755 0.3976 0.9364 0.191 Uiso 0.484(12) 1 d PR D 2
H20D H 0.2722 0.4449 0.9206 0.191 Uiso 0.484(12) 1 d PR D 2
C21 C 0.1328(13) 0.3964(8) 0.9613(8) 0.139(6) Uani 0.516(12) 1 d P D 1
H21A H 0.1509 0.4127 1.0124 0.166 Uiso 0.516(12) 1 calc PR D 1
H21B H 0.0441 0.3941 0.9422 0.166 Uiso 0.516(12) 1 calc PR D 1
C22 C 0.1847(11) 0.3367(8) 0.9613(9) 0.159(7) Uani 0.516(12) 1 d P D 1
H22A H 0.1341 0.3121 0.9216 0.238 Uiso 0.516(12) 1 calc PR D 1
H22B H 0.1897 0.3169 1.0090 0.238 Uiso 0.516(12) 1 calc PR D 1
H22C H 0.2658 0.3403 0.9531 0.238 Uiso 0.516(12) 1 calc PR D 1
C21' C 0.103(4) 0.4645(12) 0.9585(13) 0.41(3) Uani 0.484(12) 1 d P D 2
H21C H 0.1184 0.5090 0.9631 0.494 Uiso 0.484(12) 1 calc PR D 2
H21D H 0.0184 0.4587 0.9308 0.494 Uiso 0.484(12) 1 calc PR D 2
C22' C 0.119(4) 0.439(4) 1.0314(19) 0.81(9) Uani 0.484(12) 1 d P D 2
H22D H 0.1059 0.4714 1.0654 1.221 Uiso 0.484(12) 1 calc PR D 2
H22E H 0.2008 0.4232 1.0487 1.221 Uiso 0.484(12) 1 calc PR D 2
H22F H 0.0604 0.4065 1.0300 1.221 Uiso 0.484(12) 1 calc PR D 2
C23 C 0.4169(3) 0.40237(19) 0.7937(2) 0.0644(11) Uani 1 1 d . . .
C24 C 0.5601(4) 0.4048(2) 0.9050(3) 0.0905(14) Uani 1 1 d . . .
H24 H 0.6239 0.4193 0.9441 0.109 Uiso 1 1 calc R . .
C25 C 0.5037(4) 0.3498(2) 0.9029(2) 0.0865(13) Uani 1 1 d . . .
H25 H 0.5203 0.3189 0.9397 0.104 Uiso 1 1 calc R . .
C26 C 0.3347(4) 0.29734(19) 0.8099(3) 0.0687(11) Uani 1 1 d . . .
C27 C 0.2816(6) 0.1999(2) 0.8287(4) 0.1177(19) Uani 1 1 d . . .
H27 H 0.2930 0.1635 0.8569 0.141 Uiso 1 1 calc R . .
C28 C 0.1881(5) 0.2023(2) 0.7651(3) 0.1025(16) Uani 1 1 d . . .
H28 H 0.1360 0.1686 0.7493 0.123 Uiso 1 1 calc R . .
C29 C 0.1749(4) 0.2563(2) 0.7262(3) 0.0886(14) Uani 1 1 d . . .
H29 H 0.1126 0.2592 0.6819 0.106 Uiso 1 1 calc R . .
C30 C 0.5467(4) 0.4978(2) 0.8205(3) 0.1044(17) Uani 1 1 d . E .
H30A H 0.5111 0.5059 0.7673 0.125 Uiso 1 1 calc R . .
H30B H 0.6356 0.4978 0.8286 0.125 Uiso 1 1 calc R . .
C31 C 0.5104(6) 0.5494(3) 0.8665(4) 0.143(3) Uani 1 1 d D . .
H31A H 0.5293 0.5334 0.9177 0.171 Uiso 0.53(3) 1 calc PR E 1
H31B H 0.4212 0.5508 0.8501 0.171 Uiso 0.53(3) 1 calc PR E 1
H31C H 0.5578 0.5499 0.9187 0.171 Uiso 0.47(3) 1 d PR E 2
H31D H 0.4233 0.5484 0.8649 0.171 Uiso 0.47(3) 1 d PR E 2
C32 C 0.551(3) 0.6188(8) 0.8751(11) 0.196(12) Uani 0.53(3) 1 d PD E 1
H32A H 0.4926 0.6434 0.8941 0.235 Uiso 0.53(3) 1 calc PR E 1
H32B H 0.6317 0.6229 0.9094 0.235 Uiso 0.53(3) 1 calc PR E 1
C33 C 0.553(3) 0.6375(11) 0.8036(14) 0.213(13) Uani 0.53(3) 1 d PD E 1
H33A H 0.5310 0.6031 0.7694 0.320 Uiso 0.53(3) 1 calc PR E 1
H33B H 0.6342 0.6516 0.8037 0.320 Uiso 0.53(3) 1 calc PR E 1
H33C H 0.4953 0.6707 0.7879 0.320 Uiso 0.53(3) 1 calc PR E 1
C32' C 0.568(2) 0.6049(5) 0.8284(15) 0.166(11) Uani 0.47(3) 1 d PD E 2
H32C H 0.6558 0.6067 0.8510 0.199 Uiso 0.47(3) 1 calc PR E 2
H32D H 0.5562 0.5961 0.7750 0.199 Uiso 0.47(3) 1 calc PR E 2
C33' C 0.518(3) 0.6602(10) 0.836(3) 0.221(15) Uani 0.47(3) 1 d PD E 2
H33D H 0.4439 0.6544 0.8525 0.331 Uiso 0.47(3) 1 calc PR E 2
H33E H 0.4995 0.6816 0.7886 0.331 Uiso 0.47(3) 1 calc PR E 2
H33F H 0.5754 0.6844 0.8731 0.331 Uiso 0.47(3) 1 calc PR E 2

loop_
_atom_site_aniso_label
_atom_site_aniso_U_11
_atom_site_aniso_U_22
_atom_site_aniso_U_33
_atom_site_aniso_U_23
_atom_site_aniso_U_13
_atom_site_aniso_U_12
Ni1 0.0598(3) 0.0661(3) 0.0580(3) -0.0040(3) 0.0029(2) 0.0086(3)
P1 0.0815(9) 0.0897(10) 0.0715(9) -0.0087(8) 0.0106(8) -0.0003(7)
P2 0.0878(11) 0.0996(12) 0.173(2) -0.0247(14) 0.0252(13) 0.0100(10)
F1 0.142(3) 0.190(4) 0.194(4) -0.090(3) -0.058(3) 0.029(3)
F2 0.155(3) 0.151(3) 0.204(4) -0.034(3) -0.035(3) -0.035(3)
F3 0.146(8) 0.098(8) 0.191(10) 0.062(6) 0.022(7) -0.003(6)
F4 0.146(8) 0.188(12) 0.253(14) -0.036(9) 0.132(9) 0.012(8)
F5 0.209(11) 0.096(6) 0.169(7) 0.055(6) 0.060(7) 0.018(6)
F6 0.123(7) 0.156(10) 0.288(16) -0.047(10) 0.117(8) 0.006(5)
F7 0.46(3) 0.69(4) 0.40(3) -0.32(3) 0.33(3) -0.35(3)
F8 0.112(6) 0.092(5) 0.214(14) 0.018(7) -0.006(6) -0.025(4)
F9 0.166(7) 0.151(7) 0.133(6) -0.001(5) 0.074(6) 0.061(6)
F10 0.113(6) 0.094(5) 0.180(9) -0.019(5) -0.019(5) -0.011(4)
F3' 0.31(3) 0.43(4) 0.119(13) -0.069(17) 0.142(17) -0.04(3)
F4' 0.18(3) 0.17(2) 0.36(4) -0.17(2) -0.08(2) 0.111(18)
F5' 0.28(3) 0.183(18) 0.067(8) 0.010(7) 0.079(11) -0.004(17)
F6' 0.153(16) 0.083(9) 0.19(2) -0.022(11) -0.078(14) 0.038(11)
F7' 0.51(4) 0.089(7) 0.191(14) 0.005(8) 0.17(2) 0.097(14)
F8' 0.097(8) 0.59(5) 0.151(15) 0.11(2) 0.055(9) 0.139(17)
F9' 0.37(3) 0.144(11) 0.134(10) -0.062(8) 0.054(17) -0.065(17)
F10' 0.090(7) 0.126(10) 0.31(2) 0.018(12) 0.051(9) -0.008(6)
F11 0.139(3) 0.159(4) 0.249(6) 0.039(4) 0.014(4) 0.027(3)
F12 0.116(2) 0.150(3) 0.215(4) 0.016(3) 0.034(3) 0.011(2)
N1 0.066(2) 0.061(2) 0.058(2) -0.0009(17) 0.0126(19) 0.0124(17)
N2 0.061(2) 0.073(2) 0.086(3) 0.001(2) 0.007(2) 0.0144(18)
N3 0.0554(19) 0.062(2) 0.056(2) -0.0034(17) 0.0081(17) 0.0056(15)
N4 0.081(3) 0.085(3) 0.070(3) -0.019(2) -0.004(2) 0.009(2)
N5 0.072(2) 0.059(2) 0.072(2) -0.005(2) 0.014(2) 0.0025(18)
N6 0.081(2) 0.066(2) 0.069(2) -0.0062(19) 0.024(2) 0.0068(19)
N7 0.071(2) 0.072(2) 0.077(3) 0.007(2) 0.020(2) 0.0049(19)
N8 0.101(3) 0.069(3) 0.102(3) 0.020(2) 0.019(3) 0.002(2)
N9 0.075(2) 0.060(2) 0.061(2) 0.0051(18) -0.0011(19) -0.0017(18)
N10 0.072(2) 0.075(2) 0.070(2) 0.005(2) -0.005(2) -0.0079(18)
N11 0.075(2) 0.066(2) 0.081(3) 0.010(2) -0.002(2) -0.0084(19)
N12 0.136(3) 0.066(2) 0.080(3) 0.011(2) -0.008(3) -0.011(2)
C1 0.059(2) 0.061(2) 0.064(3) 0.007(2) 0.006(2) 0.005(2)
C2 0.081(3) 0.085(3) 0.091(4) -0.002(3) 0.030(3) 0.026(3)
C3 0.092(3) 0.077(3) 0.070(3) -0.003(2) 0.021(3) 0.023(3)
C4 0.059(2) 0.065(3) 0.054(3) 0.002(2) 0.009(2) 0.008(2)
C5 0.082(3) 0.108(4) 0.084(4) -0.025(3) -0.019(3) 0.009(3)
C6 0.064(3) 0.122(4) 0.089(4) -0.023(3) -0.014(3) 0.016(3)
C7 0.057(2) 0.086(3) 0.076(3) -0.009(3) 0.008(2) 0.010(2)
C8 0.064(3) 0.117(4) 0.135(5) -0.012(4) -0.001(3) 0.021(3)
C9 0.130(5) 0.151(6) 0.120(5) -0.028(4) -0.039(4) 0.057(4)
C10 0.092(16) 0.099(15) 0.104(13) -0.004(10) 0.003(11) 0.024(12)
C11 0.118(15) 0.10(2) 0.23(3) -0.07(2) 0.051(18) -0.036(17)
C10' 0.081(10) 0.108(14) 0.127(12) 0.025(9) 0.003(9) 0.003(9)
C11' 0.112(12) 0.078(12) 0.196(15) -0.017(11) -0.015(10) -0.007(10)
C12 0.058(2) 0.062(3) 0.057(3) -0.002(2) 0.009(2) 0.0010(19)
C13 0.093(3) 0.089(4) 0.094(4) -0.014(3) 0.026(3) 0.021(3)
C14 0.098(3) 0.068(3) 0.099(4) -0.015(3) 0.023(3) 0.016(3)
C15 0.064(3) 0.063(3) 0.067(3) 0.005(3) 0.000(2) -0.003(2)
C16 0.115(4) 0.075(4) 0.117(5) 0.023(4) 0.007(4) -0.003(3)
C17 0.099(4) 0.113(5) 0.100(4) 0.037(4) 0.023(3) -0.016(4)
C18 0.084(3) 0.108(4) 0.088(4) 0.008(3) 0.027(3) -0.004(3)
C19 0.097(3) 0.090(4) 0.096(4) 0.005(3) 0.038(3) 0.002(3)
C20 0.153(6) 0.206(8) 0.113(6) 0.066(6) 0.021(5) -0.016(5)
C21 0.169(13) 0.154(13) 0.103(11) 0.035(9) 0.051(10) 0.023(10)
C22 0.119(10) 0.193(16) 0.165(15) 0.012(12) 0.038(10) -0.028(10)
C21' 0.85(9) 0.23(3) 0.15(2) 0.023(18) 0.11(3) 0.23(4)
C22' 0.63(8) 1.7(2) 0.16(3) 0.09(6) 0.11(4) -0.69(13)
C23 0.054(2) 0.070(3) 0.064(3) -0.001(2) 0.005(2) 0.001(2)
C24 0.089(3) 0.098(4) 0.065(3) 0.002(3) -0.019(3) 0.000(3)
C25 0.100(3) 0.081(3) 0.061(3) 0.011(3) -0.015(3) 0.001(3)
C26 0.080(3) 0.057(3) 0.065(3) 0.004(2) 0.012(3) 0.003(2)
C27 0.170(5) 0.066(3) 0.103(4) 0.020(3) 0.006(4) -0.020(4)
C28 0.122(4) 0.075(4) 0.100(4) -0.001(3) 0.010(4) -0.022(3)
C29 0.082(3) 0.080(3) 0.093(4) 0.003(3) 0.002(3) -0.011(3)
C30 0.095(3) 0.093(4) 0.102(4) 0.019(3) -0.019(3) -0.034(3)
C31 0.158(5) 0.068(4) 0.171(6) -0.017(4) -0.018(5) -0.017(4)
C32 0.25(2) 0.18(3) 0.145(17) 0.002(15) 0.035(18) 0.089(19)
C33 0.38(3) 0.087(19) 0.23(3) 0.036(16) 0.19(2) -0.04(2)
C32' 0.26(2) 0.040(8) 0.18(3) 0.016(11) 0.031(19) -0.069(13)
C33' 0.23(2) 0.20(3) 0.26(4) 0.05(3) 0.12(2) 0.13(2)

loop_
_atom_type_symbol
_atom_type_description
_atom_type_scat_dispersion_real
_atom_type_scat_dispersion_imag
_atom_type_scat_source
C C 0.0033 0.0016 'International Tables Vol C Tables 4.2.6.8 and 6.1.1.4'
H H 0.0000 0.0000 'International Tables Vol C Tables 4.2.6.8 and 6.1.1.4'
N N 0.0061 0.0033 'International Tables Vol C Tables 4.2.6.8 and 6.1.1.4'
F F 0.0171 0.0103 'International Tables Vol C Tables 4.2.6.8 and 6.1.1.4'
Ni Ni 0.3393 1.1124 'International Tables Vol C Tables 4.2.6.8 and 6.1.1.4'
P P 0.1023 0.0942 'International Tables Vol C Tables 4.2.6.8 and 6.1.1.4'

loop_
_geom_angle_atom_site_label_1
_geom_angle_atom_site_label_2
_geom_angle_atom_site_label_3
_geom_angle
C23 Ni1 C12 91.55(16)
C23 Ni1 C1 94.17(17)
C12 Ni1 C1 170.60(17)
C23 Ni1 N3 159.43(15)
C12 Ni1 N3 95.40(14)
C1 Ni1 N3 81.75(15)
C23 Ni1 N7 116.06(15)
C12 Ni1 N7 74.31(15)
C1 Ni1 N7 96.46(14)
N3 Ni1 N7 84.48(11)
C23 Ni1 N11 72.60(15)
C12 Ni1 N11 107.20(14)
C1 Ni1 N11 81.66(13)
N3 Ni1 N11 86.84(12)
N7 Ni1 N11 171.30(11)
F5' P1 F4' 96.6(17)
F5' P1 F3' 173.6(15)
F4' P1 F3' 89.8(16)
F5' P1 F3 119.0(9)
F4' P1 F3 138.6(19)
F3' P1 F3 55.3(13)
F5' P1 F4 138.6(11)
F4' P1 F4 48.1(18)
F3' P1 F4 47.4(13)
F3 P1 F4 90.7(6)
F5' P1 F2 105.8(10)
F4' P1 F2 94.4(7)
F3' P1 F2 73.0(11)
F3 P1 F2 95.2(5)
F4 P1 F2 98.7(7)
F5' P1 F1 70.1(10)
F4' P1 F1 87.4(7)
F3' P1 F1 110.9(12)
F3 P1 F1 85.9(5)
F4 P1 F1 85.4(7)
F2 P1 F1 175.7(3)
F5' P1 F6 40.5(7)
F4' P1 F6 128.9(19)
F3' P1 F6 133.8(14)
F3 P1 F6 92.4(5)
F4 P1 F6 176.3(6)
F2 P1 F6 79.1(6)
F1 P1 F6 96.8(5)
F5' P1 F5 63.5(8)
F4' P1 F5 41.0(18)
F3' P1 F5 122.0(15)
F3 P1 F5 176.3(7)
F4 P1 F5 88.6(6)
F2 P1 F5 81.3(5)
F1 P1 F5 97.6(5)
F6 P1 F5 88.2(6)
F5' P1 F6' 87.0(10)
F4' P1 F6' 172.8(15)
F3' P1 F6' 86.6(13)
F3 P1 F6' 35.4(10)
F4 P1 F6' 126.0(13)
F2 P1 F6' 90.5(6)
F1 P1 F6' 88.0(6)
F6 P1 F6' 57.2(10)
F5 P1 F6' 145.4(12)
F9' P2 F7 120.9(15)
F9' P2 F10' 108.1(11)
F7 P2 F10' 115.0(14)
F9' P2 F7' 150.2(12)
F7 P2 F7' 31.4(15)
F10' P2 F7' 98.6(12)
F9' P2 F11 78.8(8)
F7 P2 F11 75.7(16)
F10' P2 F11 75.0(5)
F7' P2 F11 96.2(9)
F9' P2 F8' 97.2(13)
F7 P2 F8' 34.9(15)
F10' P2 F8' 149.6(13)
F7' P2 F8' 53.6(15)
F11 P2 F8' 94.4(8)
F9' P2 F8 43.4(8)
F7 P2 F8 86.4(13)
F10' P2 F8 151.5(9)
F7' P2 F8 108.8(12)
F11 P2 F8 93.8(4)
F8' P2 F8 55.4(11)
F9' P2 F10 145.7(11)
F7 P2 F10 89.7(11)
F10' P2 F10 39.2(5)
F7' P2 F10 63.6(9)
F11 P2 F10 96.2(4)
F8' P2 F10 117.0(15)
F8 P2 F10 168.0(5)
F9' P2 F12 97.9(8)
F7 P2 F12 110.2(17)
F10' P2 F12 101.7(5)
F7' P2 F12 89.1(8)
F11 P2 F12 174.1(3)
F8' P2 F12 90.9(7)
F8 P2 F12 86.9(4)
F10 P2 F12 83.8(4)
F9' P2 F9 55.7(8)
F7 P2 F9 169.1(17)
F10' P2 F9 60.7(7)
F7' P2 F9 153.9(9)
F11 P2 F9 93.4(3)
F8' P2 F9 149.5(13)
F8 P2 F9 94.7(7)
F10 P2 F9 91.3(5)
F12 P2 F9 80.7(3)
P1 F1 F5' 52.2(4)
P1 F5' F1 57.7(8)
F8' F7' P2 63.4(11)
F7' F8' P2 63.0(12)
C1 N1 C3 111.9(3)
C1 N1 C4 118.8(3)
C3 N1 C4 129.3(4)
C1 N2 C2 110.6(4)
C1 N2 C8 127.2(4)
C2 N2 C8 122.1(4)
C7 N3 C4 114.5(3)
C7 N3 Ni1 130.4(3)
C4 N3 Ni1 114.4(2)
C4 N4 C5 114.7(4)
C12 N5 C14 111.5(4)
C12 N5 C15 123.9(4)
C14 N5 C15 124.6(4)
C12 N6 C13 111.4(4)
C12 N6 C19 126.1(3)
C13 N6 C19 122.4(4)
C15 N7 C18 115.1(4)
C15 N7 Ni1 105.4(3)
C18 N7 Ni1 139.3(3)
C15 N8 C16 114.3(4)
C23 N9 C25 111.2(3)
C23 N9 C26 125.0(3)
C25 N9 C26 123.8(4)
C23 N10 C24 111.3(4)
C23 N10 C30 124.6(4)
C24 N10 C30 124.0(4)
C26 N11 C29 114.8(4)
C26 N11 Ni1 101.2(3)
C29 N11 Ni1 142.5(3)
C26 N12 C27 113.9(4)
N2 C1 N1 103.6(3)
N2 C1 Ni1 143.8(3)
N1 C1 Ni1 112.5(3)
C3 C2 N2 107.8(4)
C3 C2 H2 126.1
N2 C2 H2 126.1
C2 C3 N1 106.1(4)
C2 C3 H3 126.9
N1 C3 H3 126.9
N4 C4 N3 128.4(3)
N4 C4 N1 119.5(4)
N3 C4 N1 112.1(4)
N4 C5 C6 123.1(4)
N4 C5 H5 118.5
C6 C5 H5 118.5
C5 C6 C7 117.5(4)
C5 C6 H6 121.2
C7 C6 H6 121.2
N3 C7 C6 121.8(4)
N3 C7 H7 119.1
C6 C7 H7 119.1
C9 C8 N2 115.8(5)
C9 C8 H8A 108.3
N2 C8 H8A 108.3
C9 C8 H8B 108.3
N2 C8 H8B 108.3
H8A C8 H8B 107.4
C8 C9 C10 129.2(16)
C8 C9 C10' 103.4(12)
C10 C9 C10' 32.9(11)
C8 C9 H9A 105.0
C10 C9 H9A 105.0
C10' C9 H9A 97.0
C8 C9 H9B 105.0
C10 C9 H9B 105.0
C10' C9 H9B 137.1
H9A C9 H9B 105.9
C8 C9 H9C 112.8
C10 C9 H9C 112.1
C10' C9 H9C 116.9
H9A C9 H9C 25.8
H9B C9 H9C 80.0
C8 C9 H9D 110.2
C10 C9 H9D 76.0
C10' C9 H9D 104.6
H9A C9 H9D 132.6
H9B C9 H9D 34.9
H9C C9 H9D 108.6
C9 C10 C11 108(4)
C9 C10 H9D 38.0
C11 C10 H9D 145.4
C9 C10 H10A 110.1
C11 C10 H10A 110.1
H9D C10 H10A 85.9
C9 C10 H10B 110.1
C11 C10 H10B 110.1
H9D C10 H10B 92.1
H10A C10 H10B 108.5
C10 C11 H11A 109.5
C10 C11 H11B 109.5
H11A C11 H11B 109.5
C10 C11 H11C 109.5
H11A C11 H11C 109.5
H11B C11 H11C 109.5
C11' C10' C9 104(3)
C11' C10' H10C 110.9
C9 C10' H10C 110.9
C11' C10' H10D 110.9
C9 C10' H10D 110.9
H10C C10' H10D 108.9
C10' C11' H11D 109.5
C10' C11' H11E 109.5
H11D C11' H11E 109.5
C10' C11' H11F 109.5
H11D C11' H11F 109.5
H11E C11' H11F 109.5
N6 C12 N5 103.5(3)
N6 C12 Ni1 135.8(3)
N5 C12 Ni1 120.6(3)
C14 C13 N6 108.0(4)
C14 C13 H13 126.0
N6 C13 H13 126.0
C13 C14 N5 105.6(4)
C13 C14 H14 127.2
N5 C14 H14 127.2
N8 C15 N7 129.0(4)
N8 C15 N5 115.5(4)
N7 C15 N5 115.5(4)
N8 C16 C17 122.8(5)
N8 C16 H16 118.6
C17 C16 H16 118.6
C16 C17 C18 117.2(5)
C16 C17 H17 121.4
C18 C17 H17 121.4
N7 C18 C17 121.6(5)
N7 C18 H18 119.2
C17 C18 H18 119.2
N6 C19 C20 111.8(5)
N6 C19 H19A 109.3
C20 C19 H19A 109.3
N6 C19 H19B 109.3
C20 C19 H19B 109.3
H19A C19 H19B 107.9
C21 C20 C21' 61.0(12)
C21 C20 C19 115.3(8)
C21' C20 C19 115.1(13)
C21 C20 H20A 108.5
C21' C20 H20A 135.4
C19 C20 H20A 108.5
C21 C20 H20B 108.5
C21' C20 H20B 49.9
C19 C20 H20B 108.5
H20A C20 H20B 107.5
C21 C20 H20C 26.7
C21' C20 H20C 87.5
C19 C20 H20C 108.0
H20A C20 H20C 88.1
H20B C20 H20C 132.7
C21 C20 H20D 123.9
C21' C20 H20D 126.4
C19 C20 H20D 108.5
H20A C20 H20D 21.0
H20B C20 H20D 88.1
H20C C20 H20D 107.5
C22 C21 C20 108.7(12)
C22 C21 H20C 72.6
C20 C21 H20C 36.1
C22 C21 H21A 109.9
C20 C21 H21A 109.9
H20C C21 H21A 124.4
C22 C21 H21B 109.9
C20 C21 H21B 109.9
H20C C21 H21B 123.1
H21A C21 H21B 108.3
C21 C22 H20C 30.6
C21 C22 H22A 109.5
H20C C22 H22A 106.9
C21 C22 H22B 109.5
H20C C22 H22B 134.5
H22A C22 H22B 109.5
C21 C22 H22C 109.5
H20C C22 H22C 82.5
H22A C22 H22C 109.5
H22B C22 H22C 109.5
C22' C21' C20 115(4)
C22' C21' H21C 108.5
C20 C21' H21C 108.5
C22' C21' H21D 108.5
C20 C21' H21D 108.5
H21C C21' H21D 107.5
C21' C22' H22D 109.5
C21' C22' H22E 109.5
H22D C22' H22E 109.5
C21' C22' H22F 109.5
H22D C22' H22F 109.5
H22E C22' H22F 109.5
N10 C23 N9 103.4(3)
N10 C23 Ni1 132.8(3)
N9 C23 Ni1 123.7(3)
C25 C24 N10 108.2(4)
C25 C24 H24 125.9
N10 C24 H24 125.9
C24 C25 N9 105.8(4)
C24 C25 H25 127.1
N9 C25 H25 127.1
N11 C26 N12 128.7(4)
N11 C26 N9 116.5(4)
N12 C26 N9 114.9(4)
N12 C27 C28 123.3(5)
N12 C27 H27 118.3
C28 C27 H27 118.3
C29 C28 C27 116.2(5)
C29 C28 H28 121.9
C27 C28 H28 121.9
N11 C29 C28 123.0(5)
N11 C29 H29 118.5
C28 C29 H29 118.5
N10 C30 C31 113.3(4)
N10 C30 H30A 108.9
C31 C30 H30A 108.9
N10 C30 H30B 108.9
C31 C30 H30B 108.9
H30A C30 H30B 107.7
C30 C31 C32 130.5(12)
C30 C31 C32' 96.5(9)
C32 C31 C32' 35.7(10)
C30 C31 H31A 104.6
C32 C31 H31A 104.6
C32' C31 H31A 132.0
C30 C31 H31B 104.6
C32 C31 H31B 104.6
C32' C31 H31B 109.8
H31A C31 H31B 105.7
C30 C31 H31C 113.4
C32 C31 H31C 79.3
C32' C31 H31C 103.7
H31A C31 H31C 28.3
H31B C31 H31C 125.0
C30 C31 H31D 112.2
C32 C31 H31D 106.8
C32' C31 H31D 121.1
H31A C31 H31D 89.9
H31B C31 H31D 16.0
H31C C31 H31D 109.4
C33 C32 C31 104.9(16)
C33 C32 H32A 110.8
C31 C32 H32A 110.8
C33 C32 H32B 110.8
C31 C32 H32B 110.8
H32A C32 H32B 108.8
C32 C33 H33A 109.5
C32 C33 H33B 109.5
H33A C33 H33B 109.5
C32 C33 H33C 109.5
H33A C33 H33C 109.5
H33B C33 H33C 109.5
C33' C32' C31 113(2)
C33' C32' H32C 108.9
C31 C32' H32C 108.9
C33' C32' H32D 108.9
C31 C32' H32D 108.9
H32C C32' H32D 107.7
C32' C33' H33D 109.5
C32' C33' H33E 109.5
H33D C33' H33E 109.5
C32' C33' H33F 109.5
H33D C33' H33F 109.5
H33E C33' H33F 109.5

loop_
_geom_bond_atom_site_label_1
_geom_bond_atom_site_label_2
_geom_bond_distance
Ni1 C23 1.850(4)
Ni1 C12 1.912(4)
Ni1 C1 1.912(4)
Ni1 N3 1.980(3)
Ni1 N7 2.556(3)
Ni1 N11 2.727(3)
P1 F5' 1.445(13)
P1 F4' 1.460(16)
P1 F3' 1.477(16)
P1 F3 1.480(10)
P1 F4 1.531(10)
P1 F2 1.535(4)
P1 F1 1.545(4)
P1 F6 1.555(8)
P1 F5 1.593(7)
P1 F6' 1.602(15)
P2 F9' 1.435(12)
P2 F7 1.44(2)
P2 F10' 1.477(9)
P2 F7' 1.526(16)
P2 F11 1.527(4)
P2 F8' 1.530(15)
P2 F8 1.585(8)
P2 F10 1.597(7)
P2 F12 1.598(4)
P2 F9 1.638(7)
F1 F5' 1.72(2)
F7' F8' 1.38(4)
N1 C1 1.358(4)
N1 C3 1.386(4)
N1 C4 1.387(4)
N2 C1 1.348(4)
N2 C2 1.398(5)
N2 C8 1.457(5)
N3 C7 1.339(4)
N3 C4 1.340(4)
N4 C4 1.310(5)
N4 C5 1.326(5)
N5 C12 1.374(4)
N5 C14 1.390(5)
N5 C15 1.411(5)
N6 C12 1.342(4)
N6 C13 1.382(5)
N6 C19 1.456(5)
N7 C15 1.317(5)
N7 C18 1.323(5)
N8 C15 1.313(5)
N8 C16 1.323(6)
N9 C23 1.382(5)
N9 C25 1.392(5)
N9 C26 1.420(5)
N10 C23 1.354(5)
N10 C24 1.379(5)
N10 C30 1.461(5)
N11 C26 1.307(5)
N11 C29 1.339(5)
N12 C26 1.313(5)
N12 C27 1.343(6)
C2 C3 1.314(6)
C2 H2 0.9300
C3 H3 0.9300
C5 C6 1.358(6)
C5 H5 0.9300
C6 C7 1.367(6)
C6 H6 0.9300
C7 H7 0.9300
C8 C9 1.432(7)
C8 H8A 0.9700
C8 H8B 0.9700
C9 C10 1.441(19)
C9 C10' 1.66(2)
C9 H9A 0.9700
C9 H9B 0.9700
C9 H9C 0.9700
C9 H9D 0.9700
C10 C11 1.52(7)
C10 H9D 1.5297
C10 H10A 0.9700
C10 H10B 0.9700
C11 H11A 0.9600
C11 H11B 0.9600
C11 H11C 0.9600
C10' C11' 1.45(4)
C10' H10C 0.9700
C10' H10D 0.9700
C11' H11D 0.9600
C11' H11E 0.9600
C11' H11F 0.9600
C13 C14 1.331(6)
C13 H13 0.9300
C14 H14 0.9300
C16 C17 1.362(6)
C16 H16 0.9300
C17 C18 1.378(7)
C17 H17 0.9300
C18 H18 0.9300
C19 C20 1.534(8)
C19 H19A 0.9700
C19 H19B 0.9700
C20 C21 1.463(13)
C20 C21' 1.49(3)
C20 H20A 0.9700
C20 H20B 0.9700
C20 H20C 0.9700
C20 H20D 0.9700
C21 C22 1.411(17)
C21 H20C 0.7380
C21 H21A 0.9700
C21 H21B 0.9700
C22 H20C 1.3829
C22 H22A 0.9600
C22 H22B 0.9600
C22 H22C 0.9600
C21' C22' 1.41(3)
C21' H21C 0.9700
C21' H21D 0.9700
C22' H22D 0.9600
C22' H22E 0.9600
C22' H22F 0.9600
C24 C25 1.337(6)
C24 H24 0.9300
C25 H25 0.9300
C27 C28 1.359(7)
C27 H27 0.9300
C28 C29 1.351(6)
C28 H28 0.9300
C29 H29 0.9300
C30 C31 1.507(7)
C30 H30A 0.9700
C30 H30B 0.9700
C31 C32 1.558(17)
C31 C32' 1.596(16)
C31 H31A 0.9700
C31 H31B 0.9700
C31 H31C 0.9700
C31 H31D 0.9700
C32 C33 1.371(17)
C32 H32A 0.9700
C32 H32B 0.9700
C33 H33A 0.9600
C33 H33B 0.9600
C33 H33C 0.9600
C32' C33' 1.337(17)
C32' H32C 0.9700
C32' H32D 0.9700
C33' H33D 0.9600
C33' H33E 0.9600
C33' H33F 0.9600

loop_
_geom_torsion_atom_site_label_1
_geom_torsion_atom_site_label_2
_geom_torsion_atom_site_label_3
_geom_torsion_atom_site_label_4
_geom_torsion
F4' P1 F1 F5' 98.0(18)
F3' P1 F1 F5' -173.2(16)
F3 P1 F1 F5' -122.9(9)
F4 P1 F1 F5' 146.1(10)
F2 P1 F1 F5' -17(4)
F6 P1 F1 F5' -30.9(8)
F5 P1 F1 F5' 58.2(9)
F6' P1 F1 F5' -87.6(11)
F4' P1 F5' F1 -84.8(10)
F3' P1 F5' F1 100(12)
F3 P1 F5' F1 73.3(9)
F4 P1 F5' F1 -57.2(13)
F2 P1 F5' F1 178.7(3)
F6 P1 F5' F1 128.2(15)
F5 P1 F5' F1 -109.8(8)
F6' P1 F5' F1 89.0(6)
F9' P2 F7' F8' 13(3)
F7 P2 F7' F8' 42(3)
F10' P2 F7' F8' 166.6(13)
F11 P2 F7' F8' 90.9(14)
F8 P2 F7' F8' -5.3(17)
F10 P2 F7' F8' -175.2(17)
F12 P2 F7' F8' -91.7(13)
F9 P2 F7' F8' -158.2(15)
F9' P2 F8' F7' -173.6(14)
F7 P2 F8' F7' -37(4)
F10' P2 F8' F7' -27(3)
F11 P2 F8' F7' -94.4(14)
F8 P2 F8' F7' 174(2)
F10 P2 F8' F7' 4.8(16)
F12 P2 F8' F7' 88.3(14)
F9 P2 F8' F7' 161.2(12)
C23 Ni1 N3 C7 96.6(5)
C12 Ni1 N3 C7 -12.6(4)
C1 Ni1 N3 C7 176.4(4)
N7 Ni1 N3 C7 -86.2(3)
N11 Ni1 N3 C7 94.4(3)
C23 Ni1 N3 C4 -73.7(5)
C12 Ni1 N3 C4 177.1(3)
C1 Ni1 N3 C4 6.1(3)
N7 Ni1 N3 C4 103.5(3)
N11 Ni1 N3 C4 -75.9(3)
C23 Ni1 N7 C15 -86.7(3)
C12 Ni1 N7 C15 -2.8(3)
C1 Ni1 N7 C15 175.5(3)
N3 Ni1 N7 C15 94.4(3)
N11 Ni1 N7 C15 98.5(8)
C23 Ni1 N7 C18 99.1(4)
C12 Ni1 N7 C18 -177.0(4)
C1 Ni1 N7 C18 1.3(4)
N3 Ni1 N7 C18 -79.8(4)
N11 Ni1 N7 C18 -75.7(9)
C23 Ni1 N11 C26 -8.3(3)
C12 Ni1 N11 C26 -94.5(3)
C1 Ni1 N11 C26 88.7(3)
N3 Ni1 N11 C26 170.8(3)
N7 Ni1 N11 C26 166.8(7)
C23 Ni1 N11 C29 -172.1(5)
C12 Ni1 N11 C29 101.7(5)
C1 Ni1 N11 C29 -75.1(5)
N3 Ni1 N11 C29 7.1(5)
N7 Ni1 N11 C29 3.0(10)
C2 N2 C1 N1 -0.7(4)
C8 N2 C1 N1 176.3(4)
C2 N2 C1 Ni1 -177.6(4)
C8 N2 C1 Ni1 -0.6(8)
C3 N1 C1 N2 0.7(4)
C4 N1 C1 N2 -178.0(3)
C3 N1 C1 Ni1 178.7(3)
C4 N1 C1 Ni1 0.0(4)
C23 Ni1 C1 N2 -26.8(5)
C12 Ni1 C1 N2 100.6(11)
N3 Ni1 C1 N2 173.5(5)
N7 Ni1 C1 N2 90.1(5)
N11 Ni1 C1 N2 -98.5(5)
C23 Ni1 C1 N1 156.5(3)
C12 Ni1 C1 N1 -76.1(11)
N3 Ni1 C1 N1 -3.2(3)
N7 Ni1 C1 N1 -86.6(3)
N11 Ni1 C1 N1 84.8(3)
C1 N2 C2 C3 0.4(5)
C8 N2 C2 C3 -176.8(4)
N2 C2 C3 N1 0.1(5)
C1 N1 C3 C2 -0.5(5)
C4 N1 C3 C2 178.1(4)
C5 N4 C4 N3 -1.2(6)
C5 N4 C4 N1 -179.9(4)
C7 N3 C4 N4 1.8(6)
Ni1 N3 C4 N4 173.7(3)
C7 N3 C4 N1 -179.4(3)
Ni1 N3 C4 N1 -7.5(4)
C1 N1 C4 N4 -176.0(4)
C3 N1 C4 N4 5.5(6)
C1 N1 C4 N3 5.1(5)
C3 N1 C4 N3 -173.5(3)
C4 N4 C5 C6 -0.4(7)
N4 C5 C6 C7 1.2(8)
C4 N3 C7 C6 -0.8(6)
Ni1 N3 C7 C6 -171.1(3)
C5 C6 C7 N3 -0.5(7)
C1 N2 C8 C9 119.3(5)
C2 N2 C8 C9 -64.1(7)
N2 C8 C9 C10 -169(2)
N2 C8 C9 C10' 167.9(10)
C8 C9 C10 C11 -81(2)
C10' C9 C10 C11 -37(4)
C8 C9 C10' C11' -163(2)
C10 C9 C10' C11' 51(3)
C13 N6 C12 N5 -0.1(4)
C19 N6 C12 N5 178.5(4)
C13 N6 C12 Ni1 178.5(3)
C19 N6 C12 Ni1 -2.9(6)
C14 N5 C12 N6 0.4(4)
C15 N5 C12 N6 -178.8(3)
C14 N5 C12 Ni1 -178.4(3)
C15 N5 C12 Ni1 2.3(5)
C23 Ni1 C12 N6 -61.4(4)
C1 Ni1 C12 N6 171.1(9)
N3 Ni1 C12 N6 99.2(4)
N7 Ni1 C12 N6 -178.1(4)
N11 Ni1 C12 N6 10.9(4)
C23 Ni1 C12 N5 117.0(3)
C1 Ni1 C12 N5 -10.5(12)
N3 Ni1 C12 N5 -82.4(3)
N7 Ni1 C12 N5 0.3(3)
N11 Ni1 C12 N5 -170.7(3)
C12 N6 C13 C14 -0.3(5)
C19 N6 C13 C14 -179.0(4)
N6 C13 C14 N5 0.5(5)
C12 N5 C14 C13 -0.6(5)
C15 N5 C14 C13 178.7(4)
C16 N8 C15 N7 -0.1(7)
C16 N8 C15 N5 178.4(4)
C18 N7 C15 N8 -1.2(6)
Ni1 N7 C15 N8 -177.1(4)
C18 N7 C15 N5 -179.7(3)
Ni1 N7 C15 N5 4.4(4)
C12 N5 C15 N8 176.1(3)
C14 N5 C15 N8 -3.1(6)
C12 N5 C15 N7 -5.2(5)
C14 N5 C15 N7 175.7(4)
C15 N8 C16 C17 0.9(7)
N8 C16 C17 C18 -0.4(8)
C15 N7 C18 C17 1.7(6)
Ni1 N7 C18 C17 175.6(3)
C16 C17 C18 N7 -1.0(7)
C12 N6 C19 C20 113.9(5)
C13 N6 C19 C20 -67.6(6)
N6 C19 C20 C21 165.6(9)
N6 C19 C20 C21' 97.4(17)
C21' C20 C21 C22 -173(2)
C19 C20 C21 C22 80.9(12)
C21 C20 C21' C22' 39(3)
C19 C20 C21' C22' 145(3)
C24 N10 C23 N9 0.4(4)
C30 N10 C23 N9 178.9(4)
C24 N10 C23 Ni1 -177.6(3)
C30 N10 C23 Ni1 0.9(6)
C25 N9 C23 N10 -0.4(4)
C26 N9 C23 N10 -179.9(3)
C25 N9 C23 Ni1 177.8(3)
C26 N9 C23 Ni1 -1.6(5)
C12 Ni1 C23 N10 -69.7(4)
C1 Ni1 C23 N10 102.8(4)
N3 Ni1 C23 N10 -179.6(3)
N7 Ni1 C23 N10 3.6(4)
N11 Ni1 C23 N10 -177.3(4)
C12 Ni1 C23 N9 112.6(3)
C1 Ni1 C23 N9 -74.8(3)
N3 Ni1 C23 N9 2.8(6)
N7 Ni1 C23 N9 -174.1(3)
N11 Ni1 C23 N9 5.1(3)
C23 N10 C24 C25 -0.2(5)
C30 N10 C24 C25 -178.7(4)
N10 C24 C25 N9 -0.1(5)
C23 N9 C25 C24 0.3(5)
C26 N9 C25 C24 179.8(4)
C29 N11 C26 N12 -1.2(7)
Ni1 N11 C26 N12 -170.4(4)
C29 N11 C26 N9 178.8(4)
Ni1 N11 C26 N9 9.6(4)
C27 N12 C26 N11 0.1(7)
C27 N12 C26 N9 -179.9(4)
C23 N9 C26 N11 -8.1(6)
C25 N9 C26 N11 172.5(4)
C23 N9 C26 N12 171.9(4)
C25 N9 C26 N12 -7.5(6)
C26 N12 C27 C28 0.7(8)
N12 C27 C28 C29 -0.2(8)
C26 N11 C29 C28 1.6(7)
Ni1 N11 C29 C28 164.1(4)
C27 C28 C29 N11 -1.0(8)
C23 N10 C30 C31 109.2(5)
C24 N10 C30 C31 -72.5(6)
N10 C30 C31 C32 168.5(12)
N10 C30 C31 C32' -179.5(9)
C30 C31 C32 C33 41(3)
C32' C31 C32 C33 20(2)
C30 C31 C32' C33' 158(3)
C32 C31 C32' C33' -38(2)
